data_7046308
loop_
_publ_author_name
'Morales Salazar, Daniel'
'Gupta, Arvind Kumar'
'Orthaber, Andreas'

_publ_section_title
;
 Reactivity studies of an imine-functionalised phosphaalkene; unusual
 electrostatic and supramolecular stabilisation of a
 \s<sup>2</sup>\l<sup>3</sup>-phosphorus motif via hydrogen bonding.
;
_journal_issue 31
_journal_name_full 'Dalton transactions (Cambridge, England : 2003)'
_journal_page_first 10404
_journal_page_last 10409
_journal_paper_doi 10.1039/c8dt01607k
_journal_volume 47
_journal_year 2018
_chemical_formula_sum 'C55 H90 Cl2 F12 N4 P4'
_chemical_formula_weight 1230.08
_space_group_crystal_system monoclinic
_space_group_IT_number 14
_space_group_name_Hall '-P 2ybc'
_space_group_name_H-M_alt 'P 1 21/c 1'
_symmetry_space_group_name_Hall '-P 2ybc'
_symmetry_space_group_name_H-M 'P 1 21/c 1'
_atom_sites_solution_hydrogens mixed
_audit_creation_method SHELXL-2014/7
_audit_update_record
;
2018-03-07 deposited with the CCDC.
2018-05-11 downloaded from the CCDC.
;
_cell_angle_alpha 90
_cell_angle_beta 115.543(3)
_cell_angle_gamma 90
_cell_formula_units_Z 4
_cell_length_a 28.528(5)
_cell_length_b 8.5749(15)
_cell_length_c 27.535(5)
_cell_measurement_reflns_used 5270
_cell_measurement_temperature 123(2)
_cell_measurement_theta_max 24.86
_cell_measurement_theta_min 2.50
_cell_volume 6077.4(19)
_computing_cell_refinement 'Bruker SAINT'
_computing_data_collection 'Bruker APEX2'
_computing_data_reduction 'Bruker SAINT'
_computing_molecular_graphics 'Bruker SHELXTL'
_computing_publication_material 'Bruker SHELXTL'
_computing_structure_refinement 'SHELXL-2014/7 (Sheldrick, 2014)'
_computing_structure_solution 'SHELXS-97 (Sheldrick 2008)'
_diffrn_ambient_temperature 123(2)
_diffrn_measured_fraction_theta_full 1.000
_diffrn_measured_fraction_theta_max 1.000
_diffrn_measurement_device_type 'Bruker APEX-II CCD'
_diffrn_measurement_method '\f and \w scans'
_diffrn_radiation_type MoK\a
_diffrn_radiation_wavelength 0.71073
_diffrn_reflns_av_R_equivalents 0.0975
_diffrn_reflns_av_unetI/netI 0.0792
_diffrn_reflns_Laue_measured_fraction_full 1.000
_diffrn_reflns_Laue_measured_fraction_max 1.000
_diffrn_reflns_limit_h_max 33
_diffrn_reflns_limit_h_min -33
_diffrn_reflns_limit_k_max 10
_diffrn_reflns_limit_k_min -10
_diffrn_reflns_limit_l_max 32
_diffrn_reflns_limit_l_min -32
_diffrn_reflns_number 47806
_diffrn_reflns_point_group_measured_fraction_full 1.000
_diffrn_reflns_point_group_measured_fraction_max 1.000
_diffrn_reflns_theta_full 25.000
_diffrn_reflns_theta_max 25.000
_diffrn_reflns_theta_min 0.791
_exptl_absorpt_coefficient_mu 0.288
_exptl_absorpt_correction_T_max 0.7454
_exptl_absorpt_correction_T_min 0.5338
_exptl_absorpt_correction_type multi-scan
_exptl_absorpt_process_details SADABS
_exptl_crystal_colour colourless
_exptl_crystal_density_diffrn 1.344
_exptl_crystal_description plate
_exptl_crystal_F_000 2600
_exptl_crystal_size_max 0.12
_exptl_crystal_size_mid 0.08
_exptl_crystal_size_min 0.06
_refine_diff_density_max 0.927
_refine_diff_density_min -0.920
_refine_diff_density_rms 0.100
_refine_ls_extinction_method none
_refine_ls_goodness_of_fit_ref 1.045
_refine_ls_hydrogen_treatment mixed
_refine_ls_matrix_type full
_refine_ls_number_parameters 720
_refine_ls_number_reflns 10694
_refine_ls_number_restraints 1
_refine_ls_restrained_S_all 1.045
_refine_ls_R_factor_all 0.1280
_refine_ls_R_factor_gt 0.0804
_refine_ls_shift/su_max 0.000
_refine_ls_shift/su_mean 0.000
_refine_ls_structure_factor_coef Fsqd
_refine_ls_weighting_details 'w=1/[\s^2^(Fo^2^)+(0.0942P)^2^+23.1852P] where P=(Fo^2^+2Fc^2^)/3'
_refine_ls_weighting_scheme calc
_refine_ls_wR_factor_gt 0.1960
_refine_ls_wR_factor_ref 0.2261
_reflns_Friedel_coverage 0.000
_reflns_number_gt 6946
_reflns_number_total 10694
_reflns_threshold_expression 'I > 2\s(I)'
_cod_data_source_file c8dt01607k2.cif
_cod_data_source_block 1_a_CCDC1
_cod_depositor_comments 'Adding full bibliography for 7046305--7046310.cif.'
_cod_original_cell_volume 6077.4(18)
_cod_database_code 7046308
_shelx_shelxl_version_number 2014/7
_shelx_space_group_comment
;
The symmetry employed for this shelxl refinement is uniquely defined
by the following loop, which should always be used as a source of
symmetry information in preference to the above space-group names.
They are only intended as comments.
;

loop_
_space_group_symop_operation_xyz
'x, y, z'
'-x, y+1/2, -z+1/2'
'-x, -y, -z'
'x, -y-1/2, z-1/2'

loop_
_atom_site_label
_atom_site_type_symbol
_atom_site_fract_x
_atom_site_fract_y
_atom_site_fract_z
_atom_site_U_iso_or_equiv
_atom_site_adp_type
_atom_site_occupancy
_atom_site_site_symmetry_order
_atom_site_calc_flag
_atom_site_refinement_flags_posn
_atom_site_refinement_flags_adp
P1 P 0.08207(5) 0.66621(16) 0.19145(5) 0.0166(3) Uani 1 1 d . .
P2 P 0.42294(5) 0.70828(16) 0.31190(5) 0.0174(3) Uani 1 1 d . .
N1 N -0.00312(16) 0.8026(5) 0.22177(18) 0.0218(10) Uani 1 1 d . .
N2 N -0.05377(14) 0.8178(5) 0.13014(16) 0.0154(9) Uani 1 1 d . .
N3 N 0.50309(15) 0.5699(5) 0.27556(17) 0.0207(10) Uani 1 1 d D .
N4 N 0.55695(14) 0.5508(5) 0.36612(16) 0.0189(9) Uani 1 1 d . .
C1 C 0.04077(18) 0.8174(6) 0.1639(2) 0.0198(11) Uani 1 1 d . .
C2 C -0.00787(17) 0.8105(6) 0.1723(2) 0.0171(11) Uani 1 1 d . .
C3 C -0.04828(19) 0.7914(7) 0.2337(2) 0.0248(12) Uani 1 1 d . .
H3A H -0.0392 0.8284 0.2707 0.030 Uiso 1 1 calc R U
H3B H -0.0601 0.6818 0.2307 0.030 Uiso 1 1 calc R U
C4 C -0.09100(18) 0.8929(7) 0.1930(2) 0.0233(12) Uani 1 1 d . .
H4A H -0.1229 0.8842 0.1986 0.028 Uiso 1 1 calc R U
H4B H -0.0799 1.0035 0.1978 0.028 Uiso 1 1 calc R U
C5 C -0.10198(17) 0.8395(6) 0.1365(2) 0.0199(11) Uani 1 1 d . .
H5A H -0.1214 0.7399 0.1288 0.024 Uiso 1 1 calc R U
H5B H -0.1241 0.9179 0.1102 0.024 Uiso 1 1 calc R U
C6 C -0.05970(19) 0.7932(6) 0.07508(19) 0.0207(11) Uani 1 1 d . .
H6A H -0.0965 0.7686 0.0516 0.025 Uiso 1 1 calc R U
H6B H -0.0386 0.7019 0.0748 0.025 Uiso 1 1 calc R U
C7 C -0.04344(18) 0.9332(6) 0.0517(2) 0.0216(12) Uani 1 1 d . .
H7A H -0.0569 1.0295 0.0610 0.026 Uiso 1 1 calc R U
H7B H -0.0595 0.9242 0.0120 0.026 Uiso 1 1 calc R U
C8 C 0.01541(19) 0.9477(7) 0.0721(2) 0.0237(12) Uani 1 1 d . .
H8A H 0.0230 1.0424 0.0561 0.028 Uiso 1 1 calc R U
H8B H 0.0282 0.8568 0.0591 0.028 Uiso 1 1 calc R U
C9 C 0.04574(18) 0.9572(6) 0.1336(2) 0.0192(11) Uani 1 1 d . .
H9A H 0.0830 0.9727 0.1426 0.023 Uiso 1 1 calc R U
H9B H 0.0338 1.0503 0.1463 0.023 Uiso 1 1 calc R U
C10 C 0.13489(17) 0.7141(5) 0.17207(18) 0.0131(10) Uani 1 1 d . .
C11 C 0.13393(17) 0.6438(6) 0.12495(19) 0.0164(11) Uani 1 1 d . .
C12 C 0.10603(18) 0.4876(6) 0.1015(2) 0.0190(11) Uani 1 1 d . .
C13 C 0.1200(2) 0.3640(7) 0.1457(2) 0.0314(14) Uani 1 1 d . .
H13A H 0.1058 0.3947 0.1710 0.047 Uiso 1 1 calc R U
H13B H 0.1579 0.3549 0.1649 0.047 Uiso 1 1 calc R U
H13C H 0.1052 0.2634 0.1294 0.047 Uiso 1 1 calc R U
C14 C 0.0473(2) 0.5036(7) 0.0713(2) 0.0386(16) Uani 1 1 d . .
H14A H 0.0323 0.4046 0.0537 0.058 Uiso 1 1 calc R U
H14B H 0.0387 0.5858 0.0441 0.058 Uiso 1 1 calc R U
H14C H 0.0329 0.5309 0.0967 0.058 Uiso 1 1 calc R U
C15 C 0.1245(3) 0.4197(7) 0.0602(3) 0.0415(16) Uani 1 1 d . .
H15A H 0.1114 0.3130 0.0507 0.062 Uiso 1 1 calc R U
H15B H 0.1625 0.4190 0.0761 0.062 Uiso 1 1 calc R U
H15C H 0.1111 0.4845 0.0276 0.062 Uiso 1 1 calc R U
C16 C 0.16214(17) 0.7165(6) 0.10072(19) 0.0184(11) Uani 1 1 d . .
H16 H 0.1608 0.6733 0.0684 0.022 Uiso 1 1 calc R U
C17 C 0.19230(17) 0.8495(6) 0.12165(19) 0.0160(11) Uani 1 1 d . .
C18 C 0.21972(19) 0.9277(6) 0.0910(2) 0.0208(11) Uani 1 1 d . .
C19 C 0.1789(2) 0.9757(7) 0.0351(2) 0.0307(14) Uani 1 1 d . .
H19A H 0.1596 0.8833 0.0158 0.046 Uiso 1 1 calc R U
H19B H 0.1962 1.0237 0.0149 0.046 Uiso 1 1 calc R U
H19C H 0.1548 1.0508 0.0389 0.046 Uiso 1 1 calc R U
C20 C 0.2587(2) 0.8152(8) 0.0854(2) 0.0354(15) Uani 1 1 d . .
H20A H 0.2873 0.7959 0.1209 0.053 Uiso 1 1 calc R U
H20B H 0.2726 0.8611 0.0617 0.053 Uiso 1 1 calc R U
H20C H 0.2413 0.7165 0.0700 0.053 Uiso 1 1 calc R U
C21 C 0.2492(2) 1.0754(7) 0.1194(2) 0.0313(14) Uani 1 1 d . .
H21A H 0.2250 1.1487 0.1239 0.047 Uiso 1 1 calc R U
H21B H 0.2647 1.1241 0.0976 0.047 Uiso 1 1 calc R U
H21C H 0.2766 1.0476 0.1547 0.047 Uiso 1 1 calc R U
C22 C 0.19803(16) 0.8990(6) 0.17168(19) 0.0142(10) Uani 1 1 d . .
H22 H 0.2214 0.9823 0.1886 0.017 Uiso 1 1 calc R U
C23 C 0.17113(17) 0.8328(6) 0.19873(18) 0.0136(10) Uani 1 1 d . .
C24 C 0.18518(17) 0.8886(6) 0.2571(2) 0.0180(11) Uani 1 1 d . .
C25 C 0.24210(19) 0.9430(8) 0.2844(2) 0.0333(15) Uani 1 1 d . .
H25A H 0.2458 1.0400 0.2675 0.050 Uiso 1 1 calc R U
H25B H 0.2645 0.8625 0.2803 0.050 Uiso 1 1 calc R U
H25C H 0.2522 0.9613 0.3227 0.050 Uiso 1 1 calc R U
C26 C 0.1821(2) 0.7538(6) 0.2922(2) 0.0241(12) Uani 1 1 d . .
H26A H 0.1963 0.7876 0.3298 0.036 Uiso 1 1 calc R U
H26B H 0.2022 0.6650 0.2890 0.036 Uiso 1 1 calc R U
H26C H 0.1457 0.7226 0.2802 0.036 Uiso 1 1 calc R U
C27 C 0.1510(2) 1.0231(7) 0.2583(2) 0.0277(13) Uani 1 1 d . .
H27A H 0.1625 1.0591 0.2955 0.042 Uiso 1 1 calc R U
H27B H 0.1148 0.9879 0.2442 0.042 Uiso 1 1 calc R U
H27C H 0.1536 1.1089 0.2361 0.042 Uiso 1 1 calc R U
C28 C 0.46383(18) 0.5560(6) 0.3372(2) 0.0176(11) Uani 1 1 d . .
C29 C 0.51023(18) 0.5607(6) 0.3259(2) 0.0185(11) Uani 1 1 d . .
C30 C 0.5463(2) 0.5822(7) 0.2603(2) 0.0281(13) Uani 1 1 d . .
H30A H 0.5571 0.6924 0.2616 0.034 Uiso 1 1 calc R U
H30B H 0.5356 0.5426 0.2233 0.034 Uiso 1 1 calc R U
C31 C 0.5913(2) 0.4844(7) 0.3004(2) 0.0275(13) Uani 1 1 d . .
H31A H 0.5815 0.3728 0.2959 0.033 Uiso 1 1 calc R U
H31B H 0.6222 0.4975 0.2933 0.033 Uiso 1 1 calc R U
C32 C 0.60406(19) 0.5343(7) 0.3569(2) 0.0268(13) Uani 1 1 d . .
H32A H 0.6275 0.4564 0.3823 0.032 Uiso 1 1 calc R U
H32B H 0.6227 0.6353 0.3641 0.032 Uiso 1 1 calc R U
C33 C 0.56507(19) 0.5758(7) 0.4221(2) 0.0235(12) Uani 1 1 d . .
H33A H 0.5444 0.6674 0.4232 0.028 Uiso 1 1 calc R U
H33B H 0.6021 0.6009 0.4442 0.028 Uiso 1 1 calc R U
C34 C 0.55057(19) 0.4391(7) 0.4471(2) 0.0252(12) Uani 1 1 d . .
H34A H 0.5686 0.4487 0.4867 0.030 Uiso 1 1 calc R U
H34B H 0.5629 0.3420 0.4368 0.030 Uiso 1 1 calc R U
C35 C 0.49218(19) 0.4264(6) 0.4299(2) 0.0213(11) Uani 1 1 d . .
H35A H 0.4807 0.5186 0.4435 0.026 Uiso 1 1 calc R U
H35B H 0.4854 0.3327 0.4469 0.026 Uiso 1 1 calc R U
C36 C 0.45993(18) 0.4158(6) 0.3690(2) 0.0187(11) Uani 1 1 d . .
H36A H 0.4709 0.3219 0.3557 0.022 Uiso 1 1 calc R U
H36B H 0.4230 0.4013 0.3616 0.022 Uiso 1 1 calc R U
C37 C 0.37272(17) 0.6651(6) 0.33534(19) 0.0156(10) Uani 1 1 d . .
C38 C 0.37576(17) 0.7416(6) 0.38213(19) 0.0151(10) Uani 1 1 d . .
C39 C 0.40616(19) 0.8954(6) 0.4048(2) 0.0214(12) Uani 1 1 d . .
C40 C 0.3875(2) 1.0200(6) 0.3606(2) 0.0289(13) Uani 1 1 d . .
H40A H 0.3499 1.0342 0.3473 0.043 Uiso 1 1 calc R U
H40B H 0.3955 0.9868 0.3309 0.043 Uiso 1 1 calc R U
H40C H 0.4052 1.1188 0.3753 0.043 Uiso 1 1 calc R U
C41 C 0.46549(19) 0.8786(7) 0.4278(2) 0.0296(13) Uani 1 1 d . .
H41A H 0.4752 0.8517 0.3988 0.044 Uiso 1 1 calc R U
H41B H 0.4771 0.7960 0.4551 0.044 Uiso 1 1 calc R U
H41C H 0.4820 0.9774 0.4443 0.044 Uiso 1 1 calc R U
C42 C 0.3964(2) 0.9602(7) 0.4516(2) 0.0317(14) Uani 1 1 d . .
H42A H 0.4146 1.0599 0.4635 0.048 Uiso 1 1 calc R U
H42B H 0.4093 0.8859 0.4816 0.048 Uiso 1 1 calc R U
H42C H 0.3590 0.9763 0.4396 0.048 Uiso 1 1 calc R U
C43 C 0.34725(17) 0.6771(6) 0.4080(2) 0.0179(11) Uani 1 1 d . .
H43 H 0.3495 0.7247 0.4400 0.021 Uiso 1 1 calc R U
C44 C 0.31611(17) 0.5471(6) 0.38849(19) 0.0171(11) Uani 1 1 d . .
C45 C 0.29233(19) 0.4624(6) 0.4220(2) 0.0215(12) Uani 1 1 d . .
C46 C 0.3253(2) 0.3131(7) 0.4434(2) 0.0311(14) Uani 1 1 d . .
H46A H 0.3204 0.2445 0.4131 0.047 Uiso 1 1 calc R U
H46B H 0.3143 0.2587 0.4680 0.047 Uiso 1 1 calc R U
H46C H 0.3620 0.3415 0.4626 0.047 Uiso 1 1 calc R U
C47 C 0.2962(2) 0.5582(7) 0.4704(2) 0.0342(14) Uani 1 1 d . .
H47A H 0.2848 0.4946 0.4929 0.051 Uiso 1 1 calc R U
H47B H 0.2739 0.6506 0.4578 0.051 Uiso 1 1 calc R U
H47C H 0.3322 0.5909 0.4916 0.051 Uiso 1 1 calc R U
C48 C 0.2355(2) 0.4180(8) 0.3874(2) 0.0375(16) Uani 1 1 d . .
H48A H 0.2334 0.3486 0.3583 0.056 Uiso 1 1 calc R U
H48B H 0.2152 0.5125 0.3721 0.056 Uiso 1 1 calc R U
H48C H 0.2215 0.3644 0.4098 0.056 Uiso 1 1 calc R U
C49 C 0.30850(17) 0.4892(6) 0.33868(19) 0.0163(11) Uani 1 1 d . .
H49 H 0.2846 0.4060 0.3235 0.020 Uiso 1 1 calc R U
C50 C 0.33464(17) 0.5486(6) 0.30990(19) 0.0156(11) Uani 1 1 d . .
C51 C 0.31866(18) 0.4876(6) 0.2519(2) 0.0189(11) Uani 1 1 d . .
C52 C 0.35331(19) 0.3550(6) 0.2490(2) 0.0244(12) Uani 1 1 d . .
H52A H 0.3542 0.2713 0.2737 0.037 Uiso 1 1 calc R U
H52B H 0.3886 0.3944 0.2594 0.037 Uiso 1 1 calc R U
H52C H 0.3393 0.3144 0.2122 0.037 Uiso 1 1 calc R U
C53 C 0.3182(2) 0.6210(7) 0.2145(2) 0.0269(13) Uani 1 1 d . .
H53A H 0.3032 0.5838 0.1772 0.040 Uiso 1 1 calc R U
H53B H 0.3538 0.6570 0.2248 0.040 Uiso 1 1 calc R U
H53C H 0.2972 0.7075 0.2177 0.040 Uiso 1 1 calc R U
C54 C 0.2626(2) 0.4263(8) 0.2275(2) 0.0332(14) Uani 1 1 d . .
H54A H 0.2517 0.4013 0.1894 0.050 Uiso 1 1 calc R U
H54B H 0.2396 0.5063 0.2307 0.050 Uiso 1 1 calc R U
H54C H 0.2608 0.3322 0.2468 0.050 Uiso 1 1 calc R U
C1S C 0.2400(3) -0.0302(8) 0.4824(3) 0.0479(18) Uani 1 1 d . .
H1S1 H 0.2742 -0.0689 0.5090 0.057 Uiso 1 1 calc R U
H1S2 H 0.2136 -0.1087 0.4798 0.057 Uiso 1 1 calc R U
Cl1S Cl 0.22598(8) 0.1455(2) 0.50634(8) 0.0596(5) Uani 1 1 d . .
Cl2S Cl 0.24131(7) -0.0144(2) 0.42126(7) 0.0508(5) Uani 1 1 d . .
P1C P 0.08056(5) 0.84264(16) 0.37937(6) 0.0223(3) Uani 1 1 d . .
F1C F 0.08960(13) 0.8649(5) 0.32661(14) 0.0496(10) Uani 1 1 d . .
F2C F 0.04220(12) 0.7009(4) 0.35025(14) 0.0383(9) Uani 1 1 d . .
F3C F 0.03254(12) 0.9598(4) 0.35453(15) 0.0455(10) Uani 1 1 d . .
F4C F 0.07002(17) 0.8181(5) 0.43128(15) 0.0604(12) Uani 1 1 d . .
F5C F 0.11805(14) 0.9834(4) 0.40789(15) 0.0481(10) Uani 1 1 d . .
F6C F 0.12766(13) 0.7243(4) 0.40349(14) 0.0461(10) Uani 1 1 d . .
P2C P 0.40786(6) 0.52419(18) 0.12062(6) 0.0276(4) Uani 1 1 d . .
F7C F 0.4066(3) 0.4488(10) 0.07034(19) 0.152(4) Uani 1 1 d . .
F8C F 0.45563(17) 0.6242(7) 0.1303(3) 0.143(3) Uani 1 1 d . .
F9C F 0.44674(17) 0.3918(4) 0.15682(16) 0.0649(13) Uani 1 1 d . .
F10C F 0.40897(19) 0.5922(9) 0.17396(18) 0.114(2) Uani 1 1 d . .
F11C F 0.35979(19) 0.4241(7) 0.1133(2) 0.118(3) Uani 1 1 d . .
F12C F 0.37000(14) 0.6570(5) 0.08592(18) 0.0605(12) Uani 1 1 d . .
H3H H 0.4712(13) 0.554(10) 0.251(2) 0.08(3) Uiso 1 1 d D .
H1H H 0.027(2) 0.820(7) 0.247(2) 0.030(16) Uiso 1 1 d . .

loop_
_atom_site_aniso_label
_atom_site_aniso_U_11
_atom_site_aniso_U_22
_atom_site_aniso_U_33
_atom_site_aniso_U_23
_atom_site_aniso_U_13
_atom_site_aniso_U_12
P1 0.0113(6) 0.0184(7) 0.0184(7) 0.0013(5) 0.0049(5) -0.0016(5)
P2 0.0139(6) 0.0170(7) 0.0201(7) 0.0025(5) 0.0062(5) -0.0012(5)
N1 0.010(2) 0.029(3) 0.025(3) 0.007(2) 0.0055(19) -0.0008(19)
N2 0.0093(19) 0.018(2) 0.017(2) -0.0010(17) 0.0044(17) 0.0031(17)
N3 0.013(2) 0.030(3) 0.019(2) -0.001(2) 0.0059(18) -0.0040(19)
N4 0.010(2) 0.025(3) 0.021(2) -0.0003(19) 0.0056(18) 0.0006(18)
C1 0.015(2) 0.022(3) 0.022(3) 0.004(2) 0.007(2) 0.003(2)
C2 0.011(2) 0.016(3) 0.024(3) 0.006(2) 0.007(2) 0.001(2)
C3 0.019(3) 0.036(3) 0.022(3) 0.003(2) 0.011(2) 0.001(2)
C4 0.015(2) 0.032(3) 0.025(3) 0.000(2) 0.010(2) 0.003(2)
C5 0.010(2) 0.024(3) 0.025(3) 0.000(2) 0.008(2) 0.002(2)
C6 0.018(2) 0.024(3) 0.016(3) -0.003(2) 0.005(2) -0.003(2)
C7 0.018(3) 0.026(3) 0.015(3) 0.003(2) 0.002(2) -0.001(2)
C8 0.025(3) 0.023(3) 0.025(3) 0.005(2) 0.012(2) 0.000(2)
C9 0.013(2) 0.020(3) 0.023(3) 0.006(2) 0.006(2) 0.002(2)
C10 0.010(2) 0.011(3) 0.016(2) 0.003(2) 0.0046(19) 0.0004(19)
C11 0.012(2) 0.015(3) 0.017(3) 0.001(2) 0.001(2) 0.003(2)
C12 0.014(2) 0.016(3) 0.022(3) -0.004(2) 0.004(2) 0.001(2)
C13 0.028(3) 0.024(3) 0.035(3) 0.000(3) 0.006(3) -0.007(2)
C14 0.026(3) 0.026(3) 0.036(4) -0.010(3) -0.012(3) -0.001(3)
C15 0.063(4) 0.028(4) 0.042(4) -0.015(3) 0.030(3) -0.010(3)
C16 0.013(2) 0.026(3) 0.013(2) -0.001(2) 0.003(2) 0.003(2)
C17 0.009(2) 0.020(3) 0.019(3) 0.009(2) 0.006(2) 0.005(2)
C18 0.020(3) 0.023(3) 0.018(3) 0.005(2) 0.007(2) 0.002(2)
C19 0.024(3) 0.039(4) 0.022(3) 0.007(3) 0.004(2) -0.005(3)
C20 0.032(3) 0.047(4) 0.038(3) 0.012(3) 0.025(3) 0.008(3)
C21 0.028(3) 0.038(4) 0.030(3) 0.004(3) 0.013(3) -0.012(3)
C22 0.004(2) 0.015(3) 0.021(3) 0.000(2) 0.0029(19) -0.0003(19)
C23 0.010(2) 0.014(3) 0.014(2) 0.001(2) 0.0028(19) 0.0058(19)
C24 0.009(2) 0.021(3) 0.023(3) -0.001(2) 0.006(2) 0.000(2)
C25 0.016(3) 0.057(4) 0.021(3) -0.008(3) 0.002(2) -0.010(3)
C26 0.026(3) 0.027(3) 0.015(3) 0.001(2) 0.005(2) 0.006(2)
C27 0.032(3) 0.028(3) 0.021(3) -0.001(2) 0.009(2) 0.006(3)
C28 0.014(2) 0.018(3) 0.019(3) -0.001(2) 0.006(2) -0.005(2)
C29 0.015(2) 0.017(3) 0.024(3) 0.004(2) 0.009(2) 0.002(2)
C30 0.024(3) 0.035(3) 0.030(3) 0.000(3) 0.016(2) -0.006(3)
C31 0.021(3) 0.030(3) 0.036(3) -0.003(3) 0.016(3) -0.001(2)
C32 0.014(3) 0.031(3) 0.035(3) -0.003(3) 0.010(2) -0.001(2)
C33 0.013(2) 0.029(3) 0.021(3) -0.005(2) 0.000(2) -0.003(2)
C34 0.021(3) 0.032(3) 0.014(3) 0.002(2) -0.001(2) 0.000(2)
C35 0.022(3) 0.023(3) 0.018(3) 0.005(2) 0.008(2) 0.001(2)
C36 0.012(2) 0.020(3) 0.023(3) 0.007(2) 0.007(2) 0.002(2)
C37 0.011(2) 0.017(3) 0.017(3) 0.003(2) 0.004(2) 0.003(2)
C38 0.008(2) 0.014(3) 0.017(3) 0.000(2) -0.0002(19) 0.0021(19)
C39 0.019(3) 0.014(3) 0.025(3) -0.005(2) 0.004(2) -0.003(2)
C40 0.030(3) 0.015(3) 0.033(3) -0.001(2) 0.005(3) -0.003(2)
C41 0.017(3) 0.030(3) 0.029(3) -0.009(3) -0.003(2) -0.003(2)
C42 0.034(3) 0.023(3) 0.037(3) -0.013(3) 0.015(3) -0.006(3)
C43 0.015(2) 0.020(3) 0.017(3) 0.000(2) 0.005(2) 0.003(2)
C44 0.011(2) 0.019(3) 0.020(3) 0.008(2) 0.005(2) 0.005(2)
C45 0.021(3) 0.020(3) 0.025(3) 0.005(2) 0.012(2) 0.001(2)
C46 0.029(3) 0.028(3) 0.035(3) 0.008(3) 0.013(3) 0.003(3)
C47 0.039(3) 0.036(4) 0.038(4) 0.001(3) 0.027(3) -0.002(3)
C48 0.020(3) 0.056(4) 0.038(4) 0.018(3) 0.014(3) -0.003(3)
C49 0.007(2) 0.020(3) 0.018(3) -0.001(2) 0.0013(19) 0.000(2)
C50 0.011(2) 0.017(3) 0.015(3) 0.003(2) 0.003(2) 0.003(2)
C51 0.012(2) 0.023(3) 0.020(3) -0.002(2) 0.006(2) 0.004(2)
C52 0.021(3) 0.025(3) 0.020(3) -0.007(2) 0.002(2) 0.003(2)
C53 0.030(3) 0.031(3) 0.015(3) 0.001(2) 0.005(2) 0.009(3)
C54 0.020(3) 0.051(4) 0.025(3) -0.016(3) 0.006(2) -0.006(3)
C1S 0.053(4) 0.043(4) 0.043(4) 0.002(3) 0.017(3) 0.007(3)
Cl1S 0.0702(12) 0.0595(13) 0.0608(12) -0.0204(10) 0.0391(10) -0.0077(10)
Cl2S 0.0593(11) 0.0506(11) 0.0476(10) -0.0115(8) 0.0279(9) -0.0114(9)
P1C 0.0221(7) 0.0169(8) 0.0243(7) 0.0004(6) 0.0066(6) 0.0022(6)
F1C 0.037(2) 0.083(3) 0.033(2) 0.009(2) 0.0189(17) -0.005(2)
F2C 0.0333(18) 0.0253(19) 0.047(2) -0.0050(16) 0.0091(16) -0.0099(15)
F3C 0.0287(18) 0.030(2) 0.064(3) -0.0038(18) 0.0064(17) 0.0104(15)
F4C 0.086(3) 0.068(3) 0.039(2) -0.003(2) 0.038(2) -0.008(2)
F5C 0.040(2) 0.024(2) 0.057(2) -0.0047(17) -0.0012(18) -0.0074(16)
F6C 0.036(2) 0.031(2) 0.050(2) -0.0013(17) -0.0014(17) 0.0160(16)
P2C 0.0354(8) 0.0228(8) 0.0251(8) 0.0028(6) 0.0136(7) 0.0062(6)
F7C 0.177(6) 0.229(8) 0.033(3) 0.006(4) 0.029(3) 0.144(6)
F8C 0.033(2) 0.120(5) 0.243(8) 0.138(5) 0.027(4) 0.001(3)
F9C 0.079(3) 0.027(2) 0.050(2) 0.0060(18) -0.009(2) 0.013(2)
F10C 0.071(3) 0.210(7) 0.044(3) -0.045(4) 0.007(2) 0.049(4)
F11C 0.067(3) 0.088(4) 0.126(5) 0.053(4) -0.026(3) -0.041(3)
F12C 0.042(2) 0.035(2) 0.083(3) 0.013(2) 0.007(2) 0.0150(18)

loop_
_atom_type_symbol
_atom_type_description
_atom_type_scat_dispersion_real
_atom_type_scat_dispersion_imag
_atom_type_scat_source
C C 0.0033 0.0016 'International Tables Vol C Tables 4.2.6.8 and 6.1.1.4'
H H 0.0000 0.0000 'International Tables Vol C Tables 4.2.6.8 and 6.1.1.4'
N N 0.0061 0.0033 'International Tables Vol C Tables 4.2.6.8 and 6.1.1.4'
F F 0.0171 0.0103 'International Tables Vol C Tables 4.2.6.8 and 6.1.1.4'
P P 0.1023 0.0942 'International Tables Vol C Tables 4.2.6.8 and 6.1.1.4'
Cl Cl 0.1484 0.1585 'International Tables Vol C Tables 4.2.6.8 and 6.1.1.4'

loop_
_geom_angle_atom_site_label_1
_geom_angle_atom_site_label_2
_geom_angle_atom_site_label_3
_geom_angle
C1 P1 C10 101.4(2)
C28 P2 C37 101.7(2)
C2 N1 C3 122.0(4)
C2 N1 H1H 118(4)
C3 N1 H1H 119(4)
C2 N2 C6 121.9(4)
C2 N2 C5 121.6(4)
C6 N2 C5 116.4(4)
C29 N3 C30 122.6(4)
C29 N3 H3H 117(5)
C30 N3 H3H 120(5)
C29 N4 C33 121.1(4)
C29 N4 C32 121.7(4)
C33 N4 C32 116.8(4)
C2 C1 C9 115.5(4)
C2 C1 P1 114.3(4)
C9 C1 P1 130.1(4)
N1 C2 N2 122.2(4)
N1 C2 C1 118.2(4)
N2 C2 C1 119.6(4)
N1 C3 C4 107.5(4)
N1 C3 H3A 110.2
C4 C3 H3A 110.2
N1 C3 H3B 110.2
C4 C3 H3B 110.2
H3A C3 H3B 108.5
C5 C4 C3 109.1(4)
C5 C4 H4A 109.9
C3 C4 H4A 109.9
C5 C4 H4B 109.9
C3 C4 H4B 109.9
H4A C4 H4B 108.3
N2 C5 C4 111.7(4)
N2 C5 H5A 109.3
C4 C5 H5A 109.3
N2 C5 H5B 109.3
C4 C5 H5B 109.3
H5A C5 H5B 107.9
N2 C6 C7 113.7(4)
N2 C6 H6A 108.8
C7 C6 H6A 108.8
N2 C6 H6B 108.8
C7 C6 H6B 108.8
H6A C6 H6B 107.7
C6 C7 C8 113.3(4)
C6 C7 H7A 108.9
C8 C7 H7A 108.9
C6 C7 H7B 108.9
C8 C7 H7B 108.9
H7A C7 H7B 107.7
C7 C8 C9 114.6(4)
C7 C8 H8A 108.6
C9 C8 H8A 108.6
C7 C8 H8B 108.6
C9 C8 H8B 108.6
H8A C8 H8B 107.6
C1 C9 C8 115.3(4)
C1 C9 H9A 108.4
C8 C9 H9A 108.4
C1 C9 H9B 108.4
C8 C9 H9B 108.4
H9A C9 H9B 107.5
C23 C10 C11 120.2(4)
C23 C10 P1 121.1(3)
C11 C10 P1 118.2(3)
C16 C11 C10 117.3(4)
C16 C11 C12 119.0(4)
C10 C11 C12 123.5(4)
C14 C12 C13 110.1(5)
C14 C12 C11 113.4(4)
C13 C12 C11 110.8(4)
C14 C12 C15 105.9(5)
C13 C12 C15 105.5(5)
C11 C12 C15 110.7(4)
C12 C13 H13A 109.5
C12 C13 H13B 109.5
H13A C13 H13B 109.5
C12 C13 H13C 109.5
H13A C13 H13C 109.5
H13B C13 H13C 109.5
C12 C14 H14A 109.5
C12 C14 H14B 109.5
H14A C14 H14B 109.5
C12 C14 H14C 109.5
H14A C14 H14C 109.5
H14B C14 H14C 109.5
C12 C15 H15A 109.5
C12 C15 H15B 109.5
H15A C15 H15B 109.5
C12 C15 H15C 109.5
H15A C15 H15C 109.5
H15B C15 H15C 109.5
C11 C16 C17 123.2(5)
C11 C16 H16 118.4
C17 C16 H16 118.4
C22 C17 C16 116.7(4)
C22 C17 C18 123.1(4)
C16 C17 C18 120.0(4)
C20 C18 C19 109.9(5)
C20 C18 C17 110.2(4)
C19 C18 C17 108.9(4)
C20 C18 C21 108.0(4)
C19 C18 C21 107.6(5)
C17 C18 C21 112.2(4)
C18 C19 H19A 109.5
C18 C19 H19B 109.5
H19A C19 H19B 109.5
C18 C19 H19C 109.5
H19A C19 H19C 109.5
H19B C19 H19C 109.5
C18 C20 H20A 109.5
C18 C20 H20B 109.5
H20A C20 H20B 109.5
C18 C20 H20C 109.5
H20A C20 H20C 109.5
H20B C20 H20C 109.5
C18 C21 H21A 109.5
C18 C21 H21B 109.5
H21A C21 H21B 109.5
C18 C21 H21C 109.5
H21A C21 H21C 109.5
H21B C21 H21C 109.5
C17 C22 C23 123.3(4)
C17 C22 H22 118.3
C23 C22 H22 118.3
C22 C23 C10 117.6(4)
C22 C23 C24 118.0(4)
C10 C23 C24 124.4(4)
C27 C24 C26 110.2(4)
C27 C24 C25 108.1(5)
C26 C24 C25 104.9(4)
C27 C24 C23 112.0(4)
C26 C24 C23 111.1(4)
C25 C24 C23 110.2(4)
C24 C25 H25A 109.5
C24 C25 H25B 109.5
H25A C25 H25B 109.5
C24 C25 H25C 109.5
H25A C25 H25C 109.5
H25B C25 H25C 109.5
C24 C26 H26A 109.5
C24 C26 H26B 109.5
H26A C26 H26B 109.5
C24 C26 H26C 109.5
H26A C26 H26C 109.5
H26B C26 H26C 109.5
C24 C27 H27A 109.5
C24 C27 H27B 109.5
H27A C27 H27B 109.5
C24 C27 H27C 109.5
H27A C27 H27C 109.5
H27B C27 H27C 109.5
C29 C28 C36 115.8(4)
C29 C28 P2 114.4(4)
C36 C28 P2 129.8(4)
N3 C29 N4 122.1(4)
N3 C29 C28 118.4(4)
N4 C29 C28 119.5(4)
N3 C30 C31 107.5(4)
N3 C30 H30A 110.2
C31 C30 H30A 110.2
N3 C30 H30B 110.2
C31 C30 H30B 110.2
H30A C30 H30B 108.5
C32 C31 C30 110.2(5)
C32 C31 H31A 109.6
C30 C31 H31A 109.6
C32 C31 H31B 109.6
C30 C31 H31B 109.6
H31A C31 H31B 108.1
N4 C32 C31 111.9(4)
N4 C32 H32A 109.2
C31 C32 H32A 109.2
N4 C32 H32B 109.2
C31 C32 H32B 109.2
H32A C32 H32B 107.9
N4 C33 C34 114.5(4)
N4 C33 H33A 108.6
C34 C33 H33A 108.6
N4 C33 H33B 108.6
C34 C33 H33B 108.6
H33A C33 H33B 107.6
C33 C34 C35 113.1(4)
C33 C34 H34A 109.0
C35 C34 H34A 109.0
C33 C34 H34B 109.0
C35 C34 H34B 109.0
H34A C34 H34B 107.8
C34 C35 C36 113.9(4)
C34 C35 H35A 108.8
C36 C35 H35A 108.8
C34 C35 H35B 108.8
C36 C35 H35B 108.8
H35A C35 H35B 107.7
C28 C36 C35 115.3(4)
C28 C36 H36A 108.5
C35 C36 H36A 108.5
C28 C36 H36B 108.5
C35 C36 H36B 108.5
H36A C36 H36B 107.5
C38 C37 C50 120.6(4)
C38 C37 P2 118.3(4)
C50 C37 P2 120.9(4)
C43 C38 C37 117.2(4)
C43 C38 C39 118.4(4)
C37 C38 C39 124.3(4)
C40 C39 C42 106.7(5)
C40 C39 C41 109.7(5)
C42 C39 C41 104.7(4)
C40 C39 C38 109.3(4)
C42 C39 C38 111.9(4)
C41 C39 C38 114.3(4)
C39 C40 H40A 109.5
C39 C40 H40B 109.5
H40A C40 H40B 109.5
C39 C40 H40C 109.5
H40A C40 H40C 109.5
H40B C40 H40C 109.5
C39 C41 H41A 109.5
C39 C41 H41B 109.5
H41A C41 H41B 109.5
C39 C41 H41C 109.5
H41A C41 H41C 109.5
H41B C41 H41C 109.5
C39 C42 H42A 109.5
C39 C42 H42B 109.5
H42A C42 H42B 109.5
C39 C42 H42C 109.5
H42A C42 H42C 109.5
H42B C42 H42C 109.5
C44 C43 C38 122.5(5)
C44 C43 H43 118.7
C38 C43 H43 118.7
C43 C44 C49 118.3(4)
C43 C44 C45 121.5(4)
C49 C44 C45 120.1(5)
C47 C45 C48 109.5(5)
C47 C45 C44 112.6(4)
C48 C45 C44 111.4(4)
C47 C45 C46 108.1(5)
C48 C45 C46 109.7(5)
C44 C45 C46 105.4(4)
C45 C46 H46A 109.5
C45 C46 H46B 109.5
H46A C46 H46B 109.5
C45 C46 H46C 109.5
H46A C46 H46C 109.5
H46B C46 H46C 109.5
C45 C47 H47A 109.5
C45 C47 H47B 109.5
H47A C47 H47B 109.5
C45 C47 H47C 109.5
H47A C47 H47C 109.5
H47B C47 H47C 109.5
C45 C48 H48A 109.5
C45 C48 H48B 109.5
H48A C48 H48B 109.5
C45 C48 H48C 109.5
H48A C48 H48C 109.5
H48B C48 H48C 109.5
C44 C49 C50 122.4(5)
C44 C49 H49 118.8
C50 C49 H49 118.8
C49 C50 C37 117.3(4)
C49 C50 C51 118.0(4)
C37 C50 C51 124.6(4)
C52 C51 C53 109.8(4)
C52 C51 C54 107.3(4)
C53 C51 C54 104.8(4)
C52 C51 C50 113.2(4)
C53 C51 C50 110.7(4)
C54 C51 C50 110.7(4)
C51 C52 H52A 109.5
C51 C52 H52B 109.5
H52A C52 H52B 109.5
C51 C52 H52C 109.5
H52A C52 H52C 109.5
H52B C52 H52C 109.5
C51 C53 H53A 109.5
C51 C53 H53B 109.5
H53A C53 H53B 109.5
C51 C53 H53C 109.5
H53A C53 H53C 109.5
H53B C53 H53C 109.5
C51 C54 H54A 109.5
C51 C54 H54B 109.5
H54A C54 H54B 109.5
C51 C54 H54C 109.5
H54A C54 H54C 109.5
H54B C54 H54C 109.5
Cl2S C1S Cl1S 114.0(4)
Cl2S C1S H1S1 108.7
Cl1S C1S H1S1 108.7
Cl2S C1S H1S2 108.7
Cl1S C1S H1S2 108.7
H1S1 C1S H1S2 107.6
F5C P1C F6C 90.63(19)
F5C P1C F1C 91.2(2)
F6C P1C F1C 91.0(2)
F5C P1C F3C 90.2(2)
F6C P1C F3C 179.1(2)
F1C P1C F3C 88.9(2)
F5C P1C F4C 90.2(2)
F6C P1C F4C 89.6(2)
F1C P1C F4C 178.4(2)
F3C P1C F4C 90.5(2)
F5C P1C F2C 179.6(2)
F6C P1C F2C 89.81(19)
F1C P1C F2C 88.8(2)
F3C P1C F2C 89.32(19)
F4C P1C F2C 89.8(2)
F7C P2C F8C 93.9(5)
F7C P2C F11C 88.5(5)
F8C P2C F11C 177.5(4)
F7C P2C F10C 176.5(5)
F8C P2C F10C 88.3(4)
F11C P2C F10C 89.3(4)
F7C P2C F12C 90.8(3)
F8C P2C F12C 91.5(2)
F11C P2C F12C 89.1(3)
F10C P2C F12C 91.8(3)
F7C P2C F9C 90.2(3)
F8C P2C F9C 87.9(2)
F11C P2C F9C 91.4(3)
F10C P2C F9C 87.2(3)
F12C P2C F9C 178.9(3)

loop_
_geom_bond_atom_site_label_1
_geom_bond_atom_site_label_2
_geom_bond_distance
P1 C1 1.695(5)
P1 C10 1.849(5)
P2 C28 1.688(5)
P2 C37 1.845(5)
N1 C2 1.312(6)
N1 C3 1.463(6)
N1 H1H 0.85(6)
N2 C2 1.324(6)
N2 C6 1.466(6)
N2 C5 1.472(6)
N3 C29 1.314(6)
N3 C30 1.467(6)
N3 H3H 0.88(2)
N4 C29 1.318(6)
N4 C33 1.472(6)
N4 C32 1.479(6)
C1 C2 1.502(6)
C1 C9 1.503(7)
C3 C4 1.524(7)
C3 H3A 0.9900
C3 H3B 0.9900
C4 C5 1.518(7)
C4 H4A 0.9900
C4 H4B 0.9900
C5 H5A 0.9900
C5 H5B 0.9900
C6 C7 1.525(7)
C6 H6A 0.9900
C6 H6B 0.9900
C7 C8 1.529(7)
C7 H7A 0.9900
C7 H7B 0.9900
C8 C9 1.536(7)
C8 H8A 0.9900
C8 H8B 0.9900
C9 H9A 0.9900
C9 H9B 0.9900
C10 C23 1.410(7)
C10 C11 1.420(7)
C11 C16 1.395(7)
C11 C12 1.549(7)
C12 C14 1.523(7)
C12 C13 1.532(7)
C12 C15 1.557(7)
C13 H13A 0.9800
C13 H13B 0.9800
C13 H13C 0.9800
C14 H14A 0.9800
C14 H14B 0.9800
C14 H14C 0.9800
C15 H15A 0.9800
C15 H15B 0.9800
C15 H15C 0.9800
C16 C17 1.395(7)
C16 H16 0.9500
C17 C22 1.382(7)
C17 C18 1.532(7)
C18 C20 1.530(7)
C18 C19 1.531(7)
C18 C21 1.534(8)
C19 H19A 0.9800
C19 H19B 0.9800
C19 H19C 0.9800
C20 H20A 0.9800
C20 H20B 0.9800
C20 H20C 0.9800
C21 H21A 0.9800
C21 H21B 0.9800
C21 H21C 0.9800
C22 C23 1.400(6)
C22 H22 0.9500
C23 C24 1.554(7)
C24 C27 1.520(7)
C24 C26 1.534(7)
C24 C25 1.539(7)
C25 H25A 0.9800
C25 H25B 0.9800
C25 H25C 0.9800
C26 H26A 0.9800
C26 H26B 0.9800
C26 H26C 0.9800
C27 H27A 0.9800
C27 H27B 0.9800
C27 H27C 0.9800
C28 C29 1.484(6)
C28 C36 1.520(7)
C30 C31 1.532(8)
C30 H30A 0.9900
C30 H30B 0.9900
C31 C32 1.497(8)
C31 H31A 0.9900
C31 H31B 0.9900
C32 H32A 0.9900
C32 H32B 0.9900
C33 C34 1.504(8)
C33 H33A 0.9900
C33 H33B 0.9900
C34 C35 1.527(7)
C34 H34A 0.9900
C34 H34B 0.9900
C35 C36 1.528(7)
C35 H35A 0.9900
C35 H35B 0.9900
C36 H36A 0.9900
C36 H36B 0.9900
C37 C38 1.415(7)
C37 C50 1.418(7)
C38 C43 1.404(7)
C38 C39 1.554(7)
C39 C40 1.532(7)
C39 C42 1.536(7)
C39 C41 1.537(7)
C40 H40A 0.9800
C40 H40B 0.9800
C40 H40C 0.9800
C41 H41A 0.9800
C41 H41B 0.9800
C41 H41C 0.9800
C42 H42A 0.9800
C42 H42B 0.9800
C42 H42C 0.9800
C43 C44 1.381(7)
C43 H43 0.9500
C44 C49 1.385(7)
C44 C45 1.543(7)
C45 C47 1.529(8)
C45 C48 1.533(7)
C45 C46 1.547(7)
C46 H46A 0.9800
C46 H46B 0.9800
C46 H46C 0.9800
C47 H47A 0.9800
C47 H47B 0.9800
C47 H47C 0.9800
C48 H48A 0.9800
C48 H48B 0.9800
C48 H48C 0.9800
C49 C50 1.397(7)
C49 H49 0.9500
C50 C51 1.551(7)
C51 C52 1.531(7)
C51 C53 1.534(7)
C51 C54 1.535(7)
C52 H52A 0.9800
C52 H52B 0.9800
C52 H52C 0.9800
C53 H53A 0.9800
C53 H53B 0.9800
C53 H53C 0.9800
C54 H54A 0.9800
C54 H54B 0.9800
C54 H54C 0.9800
C1S Cl2S 1.706(7)
C1S Cl1S 1.758(7)
C1S H1S1 0.9900
C1S H1S2 0.9900
P1C F5C 1.579(4)
P1C F6C 1.583(3)
P1C F1C 1.592(4)
P1C F3C 1.595(3)
P1C F4C 1.596(4)
P1C F2C 1.601(3)
P2C F7C 1.514(5)
P2C F8C 1.533(5)
P2C F11C 1.556(5)
P2C F10C 1.568(5)
P2C F12C 1.577(4)
P2C F9C 1.600(4)

loop_
_geom_hbond_atom_site_label_D
_geom_hbond_atom_site_label_H
_geom_hbond_atom_site_label_A
_geom_hbond_distance_DH
_geom_hbond_distance_HA
_geom_hbond_distance_DA
_geom_hbond_angle_DHA
_geom_hbond_site_symmetry_A
C36 H36A F8C 0.99 2.59 3.467(7) 147.4 2_645
C34 H34B F8C 0.99 2.52 3.397(7) 147.6 2_645
C32 H32B F11C 0.99 2.55 3.490(8) 158.6 2_655
C31 H31A F10C 0.99 2.52 3.437(9) 153.8 2_645
C9 H9B F2C 0.99 2.56 3.438(6) 147.9 2
C7 H7A F4C 0.99 2.53 3.463(7) 158.0 2
C5 H5A F5C 0.99 2.44 3.248(6) 138.5 2_545
C3 H3A F3C 0.99 2.59 3.443(7) 144.3 .
